data_4115810
loop_
_publ_author_name
'H\'ector Carrasco'
'Concepci\'on Foces-Foces'
'Cirilo P\'erez'
'Mat\'ias L. Rodr\'iguez'
'Julio D. Mart\'in'

_publ_contact_author
;                                                                               
      C.Foce-Foces
      Instituto de Quimica-Fisica Rocasolano-CSIC                               
      Departamento de Cristalografia                                            
      Serrano 119                                                               
      E-28006 Madrid                                                            
      Spain                                                                     
;
_publ_contact_author_email cfoces@iqfr.csic.es
_publ_contact_author_fax '+34 1 5642431'
_publ_contact_author_phone '+34 1 5619400'
_publ_section_title
;
 Tubular Hydrogen-Bonded Networks Sustained by Water Molecules
;
_journal_name_full 'Journal of the American Chemical Society'
_journal_page_first 11970
_journal_page_last 11981
_journal_paper_doi 10.1021/ja011028t
_journal_volume 123
_journal_year 2001
_chemical_formula_sum 'C15 H22 O5'
_chemical_formula_weight 282.33
_chemical_name_systematic
; 
 ? 
;
_space_group_IT_number 19
_symmetry_cell_setting orthorhombic
_symmetry_space_group_name_Hall 'P 2ac 2ab'
_symmetry_space_group_name_H-M 'P 21 21 21'
_atom_sites_solution_hydrogens geom
_atom_sites_solution_primary direct
_atom_sites_solution_secondary difmap
_audit_creation_method SHELXL-97
_cell_angle_alpha 90.00
_cell_angle_beta 90.00
_cell_angle_gamma 90.00
_cell_formula_units_Z 4
_cell_length_a 7.076(3)
_cell_length_b 12.211(4)
_cell_length_c 16.676(6)
_cell_measurement_temperature 293(2)
_cell_volume 1440.9(9)
_computing_structure_refinement 'SHELXL-97 (Sheldrick, 1997)'
_computing_structure_solution 'SHELXS-97 (Sheldrick, 1990)'
_diffrn_ambient_temperature 293(2)
_diffrn_measured_fraction_theta_full 0.999
_diffrn_measured_fraction_theta_max 0.999
_diffrn_radiation_monochromator graphite
_diffrn_radiation_source 'fine-focus sealed tube'
_diffrn_radiation_type MoK\a
_diffrn_radiation_wavelength 0.71069
_diffrn_reflns_av_R_equivalents 0.0000
_diffrn_reflns_av_sigmaI/netI 0.1175
_diffrn_reflns_limit_h_max 0
_diffrn_reflns_limit_h_min -8
_diffrn_reflns_limit_k_max 15
_diffrn_reflns_limit_k_min 0
_diffrn_reflns_limit_l_max 20
_diffrn_reflns_limit_l_min 0
_diffrn_reflns_number 1696
_diffrn_reflns_theta_full 26.28
_diffrn_reflns_theta_max 26.28
_diffrn_reflns_theta_min 2.96
_exptl_absorpt_coefficient_mu 0.097
_exptl_absorpt_correction_T_max 0.9894
_exptl_absorpt_correction_T_min 0.9415
_exptl_crystal_density_diffrn 1.301
_exptl_crystal_F_000 608
_exptl_crystal_size_max 0.63
_exptl_crystal_size_mid 0.11
_exptl_crystal_size_min 0.11
_refine_diff_density_max 0.217
_refine_diff_density_min -0.190
_refine_diff_density_rms 0.049
_refine_ls_abs_structure_details 'Flack H D (1983), Acta Cryst. A39, 876-881'
_refine_ls_abs_structure_Flack 0(10)
_refine_ls_extinction_coef 0.003(3)
_refine_ls_extinction_expression Fc^*^=kFc[1+0.001xFc^2^\l^3^/sin(2\q)]^-1/4^
_refine_ls_extinction_method SHELXL
_refine_ls_goodness_of_fit_ref 0.988
_refine_ls_hydrogen_treatment mixed
_refine_ls_matrix_type full
_refine_ls_number_parameters 183
_refine_ls_number_reflns 1696
_refine_ls_number_restraints 0
_refine_ls_restrained_S_all 0.988
_refine_ls_R_factor_all 0.1721
_refine_ls_R_factor_gt 0.0553
_refine_ls_shift/su_max 0.012
_refine_ls_shift/su_mean 0.002
_refine_ls_structure_factor_coef Fsqd
_refine_ls_weighting_details 'calc w=1/[\s^2^(Fo^2^)+(0.0749P)^2^+0.0000P] where P=(Fo^2^+2Fc^2^)/3'
_refine_ls_weighting_scheme calc
_refine_ls_wR_factor_gt 0.1226
_refine_ls_wR_factor_ref 0.1579
_reflns_number_gt 837
_reflns_number_total 1696
_reflns_threshold_expression >2sigma(I)
_cod_data_source_file ja011028t_05.cif
_cod_data_source_block 1E
_cod_database_code 4115810

loop_
_symmetry_equiv_pos_as_xyz
'x, y, z'
'-x+1/2, -y, z+1/2'
'x+1/2, -y+1/2, -z'
'-x, y+1/2, -z+1/2'

loop_
_atom_site_label
_atom_site_type_symbol
_atom_site_fract_x
_atom_site_fract_y
_atom_site_fract_z
_atom_site_U_iso_or_equiv
_atom_site_adp_type
_atom_site_occupancy
_atom_site_symmetry_multiplicity
_atom_site_calc_flag
O1 O 0.2875(5) 0.0686(3) 0.58736(18) 0.0394(10) Uani 1 1 d
O2 O 0.6580(6) 0.1399(4) 0.5241(2) 0.0617(12) Uani 1 1 d
O3 O 0.6002(6) -0.0026(4) 0.7990(2) 0.0664(14) Uani 1 1 d
O4 O 0.3569(6) -0.1103(3) 0.8280(2) 0.0516(11) Uani 1 1 d
O5 O 0.0241(6) 0.1453(3) 0.4765(2) 0.0515(11) Uani 1 1 d
C1 C 0.4328(8) -0.0057(5) 0.5580(3) 0.0456(16) Uani 1 1 d
C2 C 0.3386(10) -0.1077(5) 0.5251(4) 0.0590(18) Uani 1 1 d
C3 C 0.1958(11) -0.1536(5) 0.5854(4) 0.0634(19) Uani 1 1 d
C4 C 0.2698(9) -0.1517(5) 0.6723(3) 0.0501(16) Uani 1 1 d
C5 C 0.3808(7) -0.0453(5) 0.6935(3) 0.0393(14) Uani 1 1 d
C6 C 0.5428(8) -0.0313(5) 0.6338(3) 0.0468(15) Uani 1 1 d
C7 C 0.4569(9) -0.0494(5) 0.7783(3) 0.0455(15) Uani 1 1 d
C8 C 0.5454(9) 0.0519(6) 0.4938(3) 0.0579(17) Uani 1 1 d
C9 C 0.2613(7) 0.0574(5) 0.6736(3) 0.0359(13) Uani 1 1 d
C10 C 0.3102(8) 0.1669(5) 0.7151(3) 0.0409(15) Uani 1 1 d
C11 C 0.1665(10) 0.2440(5) 0.6764(4) 0.0562(17) Uani 1 1 d
C12 C -0.0102(9) 0.1757(5) 0.6896(4) 0.0584(17) Uani 1 1 d
C13 C 0.0522(7) 0.0582(5) 0.6942(3) 0.0433(15) Uani 1 1 d
C14 C 0.0322(11) 0.1148(6) 0.7739(4) 0.068(2) Uani 1 1 d
C15 C 0.2219(9) 0.1553(5) 0.7993(3) 0.0531(16) Uani 1 1 d
H2 H 0.6201 0.1979 0.5051 0.609 Uiso 1 1 d
H4 H 0.4316 -0.1155 0.8816 0.070 Uiso 1 1 d
H51 H -0.0905 0.1377 0.5125 0.070 Uiso 1 1 d
H52 H 0.1121 0.1220 0.5165 0.070 Uiso 1 1 d
H21 H 0.4529 -0.1694 0.5120 0.070 Uiso 1 1 d
H22 H 0.2716 -0.0881 0.4664 0.070 Uiso 1 1 d
H31 H 0.1595 -0.2374 0.5681 0.070 Uiso 1 1 d
H32 H 0.0682 -0.1020 0.5823 0.070 Uiso 1 1 d
H41 H 0.3661 -0.2240 0.6827 0.070 Uiso 1 1 d
H42 H 0.1516 -0.1605 0.7157 0.070 Uiso 1 1 d
H61 H 0.6471 0.0329 0.6518 0.070 Uiso 1 1 d
H62 H 0.6335 -0.1098 0.6276 0.070 Uiso 1 1 d
H81 H 0.6415 -0.0067 0.4624 0.070 Uiso 1 1 d
H82 H 0.4505 0.0871 0.4466 0.070 Uiso 1 1 d
H10 H 0.4592 0.1908 0.7152 0.070 Uiso 1 1 d
H111 H 0.1954 0.2581 0.6127 0.070 Uiso 1 1 d
H112 H 0.1580 0.3247 0.7071 0.070 Uiso 1 1 d
H12 H -0.1243 0.2192 0.6615 0.070 Uiso 1 1 d
H13 H -0.0071 -0.0185 0.6720 0.070 Uiso 1 1 d
H14 H -0.0434 0.0976 0.8304 0.070 Uiso 1 1 d
H151 H 0.2200 0.2303 0.8339 0.070 Uiso 1 1 d
H152 H 0.3010 0.0914 0.8360 0.070 Uiso 1 1 d

loop_
_atom_site_aniso_label
_atom_site_aniso_U_11
_atom_site_aniso_U_22
_atom_site_aniso_U_33
_atom_site_aniso_U_23
_atom_site_aniso_U_13
_atom_site_aniso_U_12
O1 0.038(2) 0.055(2) 0.0253(19) 0.0012(17) -0.0016(18) 0.006(2)
O2 0.047(2) 0.081(3) 0.057(2) 0.016(3) 0.004(2) -0.005(3)
O3 0.050(3) 0.091(3) 0.058(3) 0.017(3) -0.016(2) -0.022(3)
O4 0.053(2) 0.064(3) 0.038(2) 0.011(2) -0.004(2) -0.010(2)
O5 0.046(2) 0.078(3) 0.0309(18) 0.004(2) 0.0008(19) 0.008(2)
C1 0.042(4) 0.054(4) 0.041(3) 0.001(3) 0.005(3) 0.012(3)
C2 0.074(4) 0.061(4) 0.042(3) -0.008(3) 0.004(4) 0.000(4)
C3 0.083(5) 0.053(4) 0.054(4) -0.012(3) -0.011(4) -0.013(4)
C4 0.057(4) 0.045(3) 0.048(3) 0.007(3) -0.004(3) -0.006(3)
C5 0.026(3) 0.053(3) 0.039(3) 0.009(3) -0.004(3) 0.001(3)
C6 0.039(3) 0.057(4) 0.045(3) 0.004(3) -0.001(3) 0.010(3)
C7 0.048(4) 0.051(4) 0.038(3) 0.009(3) 0.001(3) 0.013(4)
C8 0.054(4) 0.068(4) 0.051(4) 0.007(3) 0.009(3) 0.011(4)
C9 0.030(3) 0.045(3) 0.033(3) 0.007(3) -0.006(3) -0.004(3)
C10 0.034(3) 0.045(3) 0.044(3) -0.005(3) 0.001(3) -0.009(3)
C11 0.065(4) 0.046(3) 0.058(4) 0.005(3) -0.003(4) -0.005(4)
C12 0.052(4) 0.063(4) 0.061(4) -0.001(3) -0.001(4) 0.011(4)
C13 0.031(3) 0.047(4) 0.052(3) 0.000(3) 0.003(3) -0.006(3)
C14 0.066(5) 0.078(5) 0.059(4) -0.018(4) 0.028(4) -0.006(5)
C15 0.061(4) 0.059(4) 0.039(3) -0.005(3) 0.006(3) -0.004(4)

loop_
_atom_type_symbol
_atom_type_description
_atom_type_scat_dispersion_real
_atom_type_scat_dispersion_imag
_atom_type_scat_source
C C 0.0033 0.0000 'International Tables Vol C Tables 4.2.6.8 and 6.1.1.4'
H H 0.0000 0.0000 'International Tables Vol C Tables 4.2.6.8 and 6.1.1.4'
O O 0.0106 0.0000 'International Tables Vol C Tables 4.2.6.8 and 6.1.1.4'

loop_
_geom_angle_atom_site_label_1
_geom_angle_atom_site_label_2
_geom_angle_atom_site_label_3
_geom_angle
_geom_angle_site_symmetry_1
O1 O1 C9 0(10) 1
O1 O1 C1 0(10) 1
C9 O1 C1 111.3(4) .
C8 O2 H2 109.2 .
C7 O4 H4 107.6 .
H51 O5 H52 94.6 .
O1 C1 O1 0.0(3) 1
O1 C1 C8 108.8(5) 1
O1 C1 C8 108.8(5) .
O1 C1 C6 102.2(4) 1
O1 C1 C6 102.2(4) .
C8 C1 C6 114.6(5) .
O1 C1 C2 108.8(5) 1
O1 C1 C2 108.8(5) .
C8 C1 C2 111.0(5) .
C6 C1 C2 111.0(5) .
C1 C2 C3 110.6(5) .
C1 C2 H21 107.7 .
C3 C2 H21 110.8 .
C1 C2 H22 109.2 .
C3 C2 H22 112.1 .
H21 C2 H22 106.2 .
C2 C3 C4 112.9(5) .
C2 C3 H31 108.9 .
C4 C3 H31 110.0 .
C2 C3 H32 107.5 .
C4 C3 H32 108.3 .
H31 C3 H32 109.2 .
C3 C4 C5 113.3(4) .
C3 C4 H41 109.8 .
C5 C4 H41 108.2 .
C3 C4 H42 110.8 .
C5 C4 H42 108.2 .
H41 C4 H42 106.2 .
C7 C5 C6 110.2(4) .
C7 C5 C9 114.9(5) .
C6 C5 C9 100.3(4) .
C7 C5 C4 111.3(5) .
C6 C5 C4 108.9(5) .
C9 C5 C4 110.6(4) .
C1 C6 C5 100.4(4) .
C1 C6 H61 114.7 .
C5 C6 H61 113.5 .
C1 C6 H62 112.4 .
C5 C6 H62 112.4 .
H61 C6 H62 103.8 .
O3 C7 O4 122.2(5) .
O3 C7 C5 123.3(6) .
O4 C7 C5 114.5(6) .
O2 C8 C1 113.2(5) .
O2 C8 H81 107.9 .
C1 C8 H81 110.9 .
O2 C8 H82 107.0 .
C1 C8 H82 111.2 .
H81 C8 H82 106.3 .
O1 C9 O1 0.00(4) 1
O1 C9 C13 110.2(4) 1
O1 C9 C13 110.2(4) .
O1 C9 C5 102.6(4) 1
O1 C9 C5 102.6(4) .
C13 C9 C5 119.2(5) .
O1 C9 C10 109.4(4) 1
O1 C9 C10 109.4(4) .
C13 C9 C10 96.4(5) .
C5 C9 C10 118.9(4) .
C11 C10 C15 99.9(5) .
C11 C10 C9 101.2(4) .
C15 C10 C9 103.7(4) .
C11 C10 H10 118.5 .
C15 C10 H10 114.4 .
C9 C10 H10 116.6 .
C12 C11 C10 98.5(4) .
C12 C11 H111 112.4 .
C10 C11 H111 112.5 .
C12 C11 H112 112.0 .
C10 C11 H112 112.8 .
H111 C11 H112 108.5 .
C13 C12 C11 106.8(5) .
C13 C12 C14 57.5(4) .
C11 C12 C14 103.0(5) .
C13 C12 H12 135.7 .
C11 C12 H12 106.5 .
C14 C12 H12 138.2 .
C14 C13 C12 65.1(4) .
C14 C13 C9 107.1(5) .
C12 C13 C9 106.3(5) .
C14 C13 H13 131.1 .
C12 C13 H13 133.6 .
C9 C13 H13 107.0 .
C15 C14 C13 108.6(5) .
C15 C14 C12 105.2(5) .
C13 C14 C12 57.4(4) .
C15 C14 H14 104.8 .
C13 C14 H14 135.4 .
C12 C14 H14 137.7 .
C14 C15 C10 97.8(5) .
C14 C15 H151 114.9 .
C10 C15 H151 114.3 .
C14 C15 H152 111.6 .
C10 C15 H152 110.7 .
H151 C15 H152 107.4 .

loop_
_geom_bond_atom_site_label_1
_geom_bond_atom_site_label_2
_geom_bond_distance
_geom_bond_site_symmetry_2
O1 O1 0.000(11) 1
O1 C9 1.457(6) .
O1 C1 1.456(6) .
O2 C8 1.431(8) .
O2 H2 0.8205 .
O3 C7 1.215(7) .
O4 C7 1.320(7) .
O4 H4 1.0406 .
O5 H51 1.0135 .
O5 H52 0.9559 .
C1 O1 1.456(6) 1
C1 C8 1.508(8) .
C1 C6 1.517(7) .
C1 C2 1.516(8) .
C2 C3 1.532(9) .
C2 H21 1.1271 .
C2 H22 1.1130 .
C3 C4 1.541(8) .
C3 H31 1.0946 .
C3 H32 1.1022 .
C4 C5 1.559(8) .
C4 H41 1.1283 .
C4 H42 1.1106 .
C5 C7 1.513(8) .
C5 C6 1.529(7) .
C5 C9 1.549(8) .
C6 H61 1.1176 .
C6 H62 1.1586 .
C8 H81 1.1173 .
C8 H82 1.1205 .
C9 O1 1.457(6) 1
C9 C13 1.519(7) .
C9 C10 1.544(7) .
C10 C11 1.528(8) .
C10 C15 1.544(8) .
C10 H10 1.0937 .
C11 C12 1.519(9) .
C11 H111 1.0953 .
C11 H112 1.1127 .
C12 C13 1.502(8) .
C12 C14 1.618(9) .
C12 H12 1.0742 .
C13 C14 1.505(8) .
C13 H13 1.0910 .
C14 C15 1.492(9) .
C14 H14 1.1040 .
C15 H151 1.0829 .
C15 H152 1.1384 .

loop_
_geom_hbond_atom_site_label_D
_geom_hbond_atom_site_label_H
_geom_hbond_atom_site_label_A
_geom_hbond_distance_DH
_geom_hbond_distance_HA
_geom_hbond_distance_DA
_geom_hbond_angle_DHA
_geom_hbond_site_symmetry_A
O2 H2 O5 0.82 2.06 2.789(6) 148.6 3_556
O5 H51 O2 1.01 1.79 2.710(5) 149.1 1_455
O5 H52 O1 0.96 1.83 2.787(5) 175.2 1
O4 H4 O5 1.04 1.65 2.650(5) 158.7 2

loop_
_geom_torsion_atom_site_label_1
_geom_torsion_atom_site_label_2
_geom_torsion_atom_site_label_3
_geom_torsion_atom_site_label_4
_geom_torsion
_geom_torsion_site_symmetry_1
_geom_torsion_site_symmetry_4
C9 O1 C1 O1 0(100) . 1
O1 O1 C1 C8 0.0(4) 1 .
C9 O1 C1 C8 -142.0(5) . .
O1 O1 C1 C6 0.0(4) 1 .
C9 O1 C1 C6 -20.4(5) . .
O1 O1 C1 C2 0.0(4) 1 .
C9 O1 C1 C2 97.0(5) . .
O1 C1 C2 C3 -49.7(6) 1 .
O1 C1 C2 C3 -49.7(6) . .
C8 C1 C2 C3 -169.4(5) . .
C6 C1 C2 C3 61.9(7) . .
C1 C2 C3 C4 -42.2(7) . .
C2 C3 C4 C5 40.6(7) . .
C3 C4 C5 C7 -177.8(5) . .
C3 C4 C5 C6 -56.1(6) . .
C3 C4 C5 C9 53.2(6) . .
O1 C1 C6 C5 41.8(5) 1 .
O1 C1 C6 C5 41.8(5) . .
C8 C1 C6 C5 159.2(5) . .
C2 C1 C6 C5 -74.1(6) . .
C7 C5 C6 C1 -168.7(5) . .
C9 C5 C6 C1 -47.2(5) . .
C4 C5 C6 C1 69.0(5) . .
C6 C5 C7 O3 29.6(8) . .
C9 C5 C7 O3 -82.8(7) . .
C4 C5 C7 O3 150.5(6) . .
C6 C5 C7 O4 -149.0(5) . .
C9 C5 C7 O4 98.6(6) . .
C4 C5 C7 O4 -28.1(7) . .
O1 C1 C8 O2 68.4(6) 1 .
O1 C1 C8 O2 68.4(6) . .
C6 C1 C8 O2 -45.2(7) . .
C2 C1 C8 O2 -171.9(5) . .
C1 O1 C9 O1 0(100) . 1
O1 O1 C9 C13 0.0(6) 1 .
C1 O1 C9 C13 -137.3(5) . .
O1 O1 C9 C5 0.0(6) 1 .
C1 O1 C9 C5 -9.3(5) . .
O1 O1 C9 C10 0.0(6) 1 .
C1 O1 C9 C10 117.9(5) . .
C7 C5 C9 O1 152.9(5) . 1
C6 C5 C9 O1 34.8(5) . 1
C4 C5 C9 O1 -80.0(5) . 1
C7 C5 C9 O1 152.9(5) . .
C6 C5 C9 O1 34.8(5) . .
C4 C5 C9 O1 -80.0(5) . .
C7 C5 C9 C13 -85.0(6) . .
C6 C5 C9 C13 156.9(5) . .
C4 C5 C9 C13 42.1(6) . .
C7 C5 C9 C10 32.1(7) . .
C6 C5 C9 C10 -86.0(5) . .
C4 C5 C9 C10 159.1(5) . .
O1 C9 C10 C11 60.5(5) 1 .
O1 C9 C10 C11 60.5(5) . .
C13 C9 C10 C11 -53.6(5) . .
C5 C9 C10 C11 177.9(5) . .
O1 C9 C10 C15 163.7(4) 1 .
O1 C9 C10 C15 163.7(4) . .
C13 C9 C10 C15 49.6(5) . .
C5 C9 C10 C15 -79.0(6) . .
C15 C10 C11 C12 -56.3(5) . .
C9 C10 C11 C12 50.0(5) . .
C10 C11 C12 C13 -26.4(6) . .
C10 C11 C12 C14 33.2(5) . .
C11 C12 C13 C14 95.0(5) . .
C11 C12 C13 C9 -6.7(7) . .
C14 C12 C13 C9 -101.6(5) . .
O1 C9 C13 C14 -145.6(4) 1 .
O1 C9 C13 C14 -145.6(4) . .
C5 C9 C13 C14 96.2(6) . .
C10 C9 C13 C14 -32.1(6) . .
O1 C9 C13 C12 -77.2(6) 1 .
O1 C9 C13 C12 -77.2(6) . .
C5 C9 C13 C12 164.6(5) . .
C10 C9 C13 C12 36.3(5) . .
C12 C13 C14 C15 -96.5(6) . .
C9 C13 C14 C15 4.0(7) . .
C9 C13 C14 C12 100.4(5) . .
C13 C12 C14 C15 102.6(6) . .
C11 C12 C14 C15 0.8(6) . .
C11 C12 C14 C13 -101.8(6) . .
C13 C14 C15 C10 26.2(7) . .
C12 C14 C15 C10 -34.0(6) . .
C11 C10 C15 C14 56.5(5) . .
C9 C10 C15 C14 -47.7(6) . .
